data_7014015
loop_
_publ_author_name
'Avent, Anthony G.'
'Cloke, F Geoffrey N'
'Elvidge, Benjamin R.'
'Hitchcock, Peter B.'

_publ_section_title
;
 Yttrium complexes incorporating the chelating diamides
 [ArN(CH2)xNAr]2- (Ar = C6H3-2,6-iPr2, x= 2, 3) and their unusual
 reaction with phenylsilane.
;
_journal_issue 7
_journal_name_full 'Dalton transactions (Cambridge, England : 2003)'
_journal_page_first 1083
_journal_page_last 1096
_journal_paper_doi 10.1039/b400149d
_journal_year 2004
_chemical_compound_source 'synthesis as described'
_chemical_formula_moiety '(C37 H65 N2 O1 Si2 Y1).1/2(C5 H12)'
_chemical_formula_sum 'C39.5 H71 N2 O Si2 Y'
_chemical_formula_weight 735.07
_chemical_name_common
;
(Y(thf)(CH(SiMe3)2)(C6H3iPr2NCH2CH2NC6H3iPr2)).1/2(pentane)
;
_space_group_IT_number 14
_symmetry_cell_setting monoclinic
_symmetry_Int_Tables_number 14
_symmetry_space_group_name_Hall '-P 2yn'
_symmetry_space_group_name_H-M 'P 1 21/n 1'
_atom_sites_solution_hydrogens geom
_atom_sites_solution_primary direct
_atom_sites_solution_secondary difmap
_audit_conform_dict_location ftp://ftp.iucr.org/pub/cif_core.dic
_audit_conform_dict_name cif_core.dic
_audit_conform_dict_version 2.2
_audit_creation_date 2002-12-13T09:51:45-00:00
_audit_creation_method 'WinGX routine CIF_UPDATE'
_cell_angle_alpha 90
_cell_angle_beta 99.444(1)
_cell_angle_gamma 90
_cell_formula_units_Z 4
_cell_length_a 12.5573(2)
_cell_length_b 17.9434(3)
_cell_length_c 19.4501(3)
_cell_measurement_reflns_used 20312
_cell_measurement_temperature 173(2)
_cell_measurement_theta_max 25.028
_cell_measurement_theta_min 3.705
_cell_measurement_wavelength 0.71073
_cell_volume 4323.11(12)
_computing_cell_refinement 'HKL Scalepack (Otwinowski & Minor 1997)'
_computing_data_collection 'Collect (Nonius BV, 1997-2000)'
_computing_data_reduction 'HKL Denzo and Scalepack (Otwinowski & Minor 1997)'
_computing_molecular_graphics 'Ortep-3 for Windows (Farrugia, 1997)'
_computing_publication_material 'WinGX publication routines (Farrugia, 1999)'
_computing_structure_refinement 'SHELXL-97 (Sheldrick, 1997)'
_computing_structure_solution 'SHELXS-97 (Sheldrick, 1997)'
_diffrn_ambient_temperature 173(2)
_diffrn_measured_fraction_theta_full 0.992
_diffrn_measured_fraction_theta_max 0.992
_diffrn_measurement_device '95mm CCD camera on \k-goniostat'
_diffrn_measurement_device_type KappaCCD
_diffrn_measurement_method CCD
_diffrn_radiation_monochromator graphite
_diffrn_radiation_probe x-ray
_diffrn_radiation_type MoK\a
_diffrn_radiation_wavelength 0.71073
_diffrn_reflns_av_R_equivalents 0.115
_diffrn_reflns_av_unetI/netI 0.0741
_diffrn_reflns_limit_h_max 14
_diffrn_reflns_limit_h_min -14
_diffrn_reflns_limit_k_max 20
_diffrn_reflns_limit_k_min -21
_diffrn_reflns_limit_l_max 21
_diffrn_reflns_limit_l_min -23
_diffrn_reflns_number 44698
_diffrn_reflns_theta_full 25.02
_diffrn_reflns_theta_max 25.02
_diffrn_reflns_theta_min 3.78
_exptl_absorpt_coefficient_mu 1.433
_exptl_absorpt_correction_T_max 0.9733
_exptl_absorpt_correction_T_min 0.8258
_exptl_absorpt_correction_type multi-scan
_exptl_absorpt_process_details
;
[c.f. r.h. blessing, acta cryst. (1995), a51, 33-38]
;
_exptl_crystal_colour colourless
_exptl_crystal_density_diffrn 1.129
_exptl_crystal_density_method 'not measured'
_exptl_crystal_description prism
_exptl_crystal_F_000 1588
_exptl_crystal_size_max 0.1
_exptl_crystal_size_mid 0.1
_exptl_crystal_size_min 0.05
_refine_diff_density_max 0.984
_refine_diff_density_min -0.447
_refine_diff_density_rms 0.078
_refine_ls_extinction_method none
_refine_ls_goodness_of_fit_ref 1.061
_refine_ls_hydrogen_treatment 'riding; omitted for solvate'
_refine_ls_matrix_type full
_refine_ls_number_parameters 408
_refine_ls_number_reflns 7568
_refine_ls_number_restraints 7
_refine_ls_restrained_S_all 1.064
_refine_ls_R_factor_all 0.0921
_refine_ls_R_factor_gt 0.0575
_refine_ls_shift/su_max 0.001
_refine_ls_shift/su_mean 0
_refine_ls_structure_factor_coef Fsqd
_refine_ls_weighting_details 'calc w=1/[\s^2^(Fo^2^)+(0.0313P)^2^+9.6290P] where P=(Fo^2^+2Fc^2^)/3'
_refine_ls_weighting_scheme calc
_refine_ls_wR_factor_gt 0.1085
_refine_ls_wR_factor_ref 0.1207
_reflns_number_gt 5579
_reflns_number_total 7568
_reflns_threshold_expression >2sigma(I)
_cod_data_source_file b400149d.txt
_cod_data_source_block dec602
_cod_original_sg_symbol_H-M P2(1)/n
_cod_database_code 7014015

loop_
_symmetry_equiv_pos_as_xyz
'x, y, z'
'-x+1/2, y+1/2, -z+1/2'
'-x, -y, -z'
'x-1/2, -y-1/2, z-1/2'

loop_
_atom_site_label
_atom_site_type_symbol
_atom_site_fract_x
_atom_site_fract_y
_atom_site_fract_z
_atom_site_U_iso_or_equiv
_atom_site_adp_type
_atom_site_occupancy
_atom_site_symmetry_multiplicity
_atom_site_calc_flag
_atom_site_refinement_flags
_atom_site_disorder_assembly
_atom_site_disorder_group
Y Y 0.02855(3) 0.22873(2) 0.228101(19) 0.01848(12) Uani 1 1 d . . .
Si1 Si -0.10535(10) 0.08920(7) 0.13956(6) 0.0278(3) Uani 1 1 d . . .
Si2 Si -0.03592(11) 0.20423(7) 0.03226(6) 0.0329(3) Uani 1 1 d . . .
O O 0.1922(2) 0.16706(16) 0.26000(15) 0.0320(7) Uani 1 1 d . . .
N1 N 0.0690(3) 0.34513(18) 0.23605(16) 0.0219(7) Uani 1 1 d . . .
N2 N -0.0351(3) 0.25656(17) 0.32264(16) 0.0219(7) Uani 1 1 d . . .
C1 C 0.0752(4) 0.3688(2) 0.3090(2) 0.0303(10) Uani 1 1 d . . .
H1A H 0.0687 0.4238 0.3106 0.036 Uiso 1 1 calc R . .
H1B H 0.1468 0.355 0.3353 0.036 Uiso 1 1 calc R . .
C2 C -0.0120(4) 0.3341(2) 0.3439(2) 0.0336(11) Uani 1 1 d . . .
H2A H 0.0109 0.3359 0.3951 0.04 Uiso 1 1 calc R . .
H2B H -0.0789 0.3639 0.3324 0.04 Uiso 1 1 calc R . .
C3 C 0.0841(3) 0.4012(2) 0.18685(19) 0.0205(9) Uani 1 1 d . . .
C4 C 0.1840(3) 0.4070(2) 0.1626(2) 0.0227(9) Uani 1 1 d . . .
C5 C 0.1943(4) 0.4582(2) 0.1098(2) 0.0299(10) Uani 1 1 d . . .
H5 H 0.2609 0.4613 0.0929 0.036 Uiso 1 1 calc R . .
C6 C 0.1108(4) 0.5038(2) 0.0818(2) 0.0336(11) Uani 1 1 d . . .
H6 H 0.1193 0.538 0.0459 0.04 Uiso 1 1 calc R . .
C7 C 0.0136(3) 0.4992(2) 0.1068(2) 0.0299(10) Uani 1 1 d . . .
H7 H -0.0441 0.5312 0.0879 0.036 Uiso 1 1 calc R . .
C8 C -0.0012(3) 0.4490(2) 0.1585(2) 0.0260(9) Uani 1 1 d . . .
C9 C 0.2797(3) 0.3603(2) 0.1952(2) 0.0299(10) Uani 1 1 d . . .
H9 H 0.2505 0.3157 0.2166 0.036 Uiso 1 1 calc R . .
C10 C 0.3495(5) 0.3321(4) 0.1442(3) 0.077(2) Uani 1 1 d . . .
H10A H 0.3791 0.3745 0.1218 0.115 Uiso 1 1 calc R . .
H10B H 0.3056 0.3014 0.1086 0.115 Uiso 1 1 calc R . .
H10C H 0.4087 0.3021 0.1691 0.115 Uiso 1 1 calc R . .
C11 C 0.3481(5) 0.4038(4) 0.2543(3) 0.0699(18) Uani 1 1 d . . .
H11A H 0.3041 0.4161 0.2899 0.105 Uiso 1 1 calc R . .
H11B H 0.3741 0.4499 0.2357 0.105 Uiso 1 1 calc R . .
H11C H 0.4099 0.3734 0.275 0.105 Uiso 1 1 calc R . .
C12 C -0.1104(3) 0.4454(3) 0.1833(2) 0.0327(11) Uani 1 1 d . . .
H12 H -0.1084 0.4015 0.2152 0.039 Uiso 1 1 calc R . .
C13 C -0.1313(4) 0.5137(3) 0.2246(3) 0.0556(15) Uani 1 1 d . . .
H13A H -0.1312 0.5581 0.1953 0.083 Uiso 1 1 calc R . .
H13B H -0.0746 0.5183 0.2655 0.083 Uiso 1 1 calc R . .
H13C H -0.2016 0.5089 0.2399 0.083 Uiso 1 1 calc R . .
C14 C -0.2043(4) 0.4331(4) 0.1234(3) 0.0610(16) Uani 1 1 d . . .
H14A H -0.1933 0.3862 0.0995 0.092 Uiso 1 1 calc R . .
H14B H -0.2074 0.4745 0.0903 0.092 Uiso 1 1 calc R . .
H14C H -0.2722 0.4306 0.1419 0.092 Uiso 1 1 calc R . .
C15 C -0.1082(3) 0.2225(2) 0.36204(19) 0.0232(9) Uani 1 1 d . . .
C16 C -0.0685(3) 0.1775(2) 0.4206(2) 0.0301(10) Uani 1 1 d . . .
C17 C -0.1403(4) 0.1437(3) 0.4575(2) 0.0377(12) Uani 1 1 d . . .
H17 H -0.1133 0.112 0.4955 0.045 Uiso 1 1 calc R . .
C18 C -0.2507(4) 0.1549(3) 0.4404(2) 0.0379(12) Uani 1 1 d . . .
H18 H -0.299 0.1323 0.467 0.046 Uiso 1 1 calc R . .
C19 C -0.2888(4) 0.1993(3) 0.3842(2) 0.0333(11) Uani 1 1 d . . .
H19 H -0.3645 0.207 0.3722 0.04 Uiso 1 1 calc R . .
C20 C -0.2206(3) 0.2334(2) 0.3442(2) 0.0263(9) Uani 1 1 d . . .
C21 C 0.0530(4) 0.1674(3) 0.4445(3) 0.0488(14) Uani 1 1 d . . .
H21 H 0.0909 0.1928 0.4097 0.059 Uiso 1 1 calc R . .
C22 C 0.0905(5) 0.2042(4) 0.5152(3) 0.076(2) Uani 1 1 d . . .
H22A H 0.0537 0.181 0.5504 0.113 Uiso 1 1 calc R . .
H22B H 0.0732 0.2575 0.5121 0.113 Uiso 1 1 calc R . .
H22C H 0.1687 0.1978 0.5285 0.113 Uiso 1 1 calc R . .
C23 C 0.0854(5) 0.0862(4) 0.4467(3) 0.0720(19) Uani 1 1 d . . .
H23A H 0.05 0.0599 0.481 0.108 Uiso 1 1 calc R . .
H23B H 0.1639 0.0822 0.46 0.108 Uiso 1 1 calc R . .
H23C H 0.0632 0.0639 0.4006 0.108 Uiso 1 1 calc R . .
C24 C -0.2685(3) 0.2807(2) 0.2819(2) 0.0333(10) Uani 1 1 d . . .
H24 H -0.2073 0.3005 0.2602 0.04 Uiso 1 1 calc R . .
C25 C -0.3407(4) 0.2347(3) 0.2269(3) 0.0516(13) Uani 1 1 d . . .
H25A H -0.4007 0.2138 0.2471 0.077 Uiso 1 1 calc R . .
H25B H -0.2985 0.1942 0.211 0.077 Uiso 1 1 calc R . .
H25C H -0.3692 0.2667 0.1873 0.077 Uiso 1 1 calc R . .
C26 C -0.3303(5) 0.3476(3) 0.3047(3) 0.0616(16) Uani 1 1 d . . .
H26A H -0.2813 0.3782 0.3376 0.092 Uiso 1 1 calc R . .
H26B H -0.3898 0.3298 0.3273 0.092 Uiso 1 1 calc R . .
H26C H -0.3594 0.3775 0.2638 0.092 Uiso 1 1 calc R . .
C27 C -0.0732(3) 0.1853(2) 0.1180(2) 0.0257(9) Uani 1 1 d . . .
H27 H -0.144 0.2115 0.1155 0.031 Uiso 1 1 calc R . .
C28 C -0.0221(4) 0.0173(3) 0.1038(2) 0.0403(12) Uani 1 1 d . . .
H28A H 0.0543 0.0256 0.1222 0.06 Uiso 1 1 calc R . .
H28B H -0.0336 0.0209 0.0528 0.06 Uiso 1 1 calc R . .
H28C H -0.0434 -0.0324 0.1175 0.06 Uiso 1 1 calc R . .
C29 C -0.0748(4) 0.0766(2) 0.2378(2) 0.0322(11) Uani 1 1 d . . .
H29A H -0.1195 0.1109 0.26 0.048 Uiso 1 1 calc R . .
H29B H 0.0017 0.0872 0.2544 0.048 Uiso 1 1 calc R . .
H29C H -0.0909 0.0252 0.2496 0.048 Uiso 1 1 calc R . .
C30 C -0.2498(4) 0.0635(3) 0.1110(3) 0.0484(13) Uani 1 1 d . . .
H30A H -0.2682 0.0686 0.0603 0.073 Uiso 1 1 calc R . .
H30B H -0.2958 0.0966 0.1335 0.073 Uiso 1 1 calc R . .
H30C H -0.2613 0.0118 0.1243 0.073 Uiso 1 1 calc R . .
C31 C -0.0400(5) 0.3062(3) 0.0119(2) 0.0473(13) Uani 1 1 d . . .
H31A H 0.0105 0.3327 0.0474 0.071 Uiso 1 1 calc R . .
H31B H -0.1132 0.3252 0.0116 0.071 Uiso 1 1 calc R . .
H31C H -0.0193 0.3142 -0.034 0.071 Uiso 1 1 calc R . .
C32 C 0.1038(4) 0.1714(3) 0.0264(3) 0.0596(16) Uani 1 1 d . . .
H32A H 0.1084 0.1175 0.0343 0.089 Uiso 1 1 calc R . .
H32B H 0.1557 0.1968 0.0618 0.089 Uiso 1 1 calc R . .
H32C H 0.1204 0.1828 -0.02 0.089 Uiso 1 1 calc R . .
C33 C -0.1291(5) 0.1596(3) -0.0423(2) 0.0537(15) Uani 1 1 d . . .
H33A H -0.2026 0.1785 -0.0434 0.08 Uiso 1 1 calc R . .
H33B H -0.1285 0.1055 -0.036 0.08 Uiso 1 1 calc R . .
H33C H -0.1047 0.1718 -0.0863 0.08 Uiso 1 1 calc R . .
C34 C 0.2691(4) 0.1830(3) 0.3229(2) 0.0443(13) Uani 1 1 d . . .
H34A H 0.2601 0.1477 0.3606 0.053 Uiso 1 1 calc R . .
H34B H 0.2599 0.2345 0.3392 0.053 Uiso 1 1 calc R . .
C35 C 0.3777(4) 0.1735(3) 0.3010(3) 0.0443(13) Uani 1 1 d . . .
H35A H 0.432 0.1563 0.3406 0.053 Uiso 1 1 calc R . .
H35B H 0.4026 0.2209 0.2831 0.053 Uiso 1 1 calc R . .
C36 C 0.3589(4) 0.1156(4) 0.2446(3) 0.0671(18) Uani 1 1 d . . .
H36A H 0.4017 0.1271 0.2074 0.081 Uiso 1 1 calc R . .
H36B H 0.38 0.0656 0.2638 0.081 Uiso 1 1 calc R . .
C37 C 0.2444(5) 0.1178(4) 0.2173(4) 0.078(2) Uani 1 1 d . . .
H37A H 0.2329 0.136 0.1686 0.094 Uiso 1 1 calc R . .
H37B H 0.2133 0.0671 0.2177 0.094 Uiso 1 1 calc R . .
C38 C -0.6113(15) 0.0755(11) 0.0579(10) 0.113(6) Uiso 0.5 1 d PD . .
C39 C -0.5405(15) 0.0568(9) 0.0068(10) 0.124(7) Uiso 0.5 1 d PD . .
C40 C -0.5009(10) -0.0212(6) 0.0160(6) 0.062(3) Uiso 0.5 1 d PD . .
C41 C -0.4340(15) -0.0395(9) -0.0444(9) 0.106(6) Uiso 0.5 1 d PD . .
C42 C -0.4144(15) -0.1232(10) -0.0452(10) 0.118(6) Uiso 0.5 1 d PD . .

loop_
_atom_site_aniso_label
_atom_site_aniso_U_11
_atom_site_aniso_U_22
_atom_site_aniso_U_33
_atom_site_aniso_U_23
_atom_site_aniso_U_13
_atom_site_aniso_U_12
Y 0.0185(2) 0.0196(2) 0.01737(19) -0.00011(17) 0.00299(14) 0.00074(18)
Si1 0.0301(7) 0.0277(7) 0.0242(6) -0.0041(5) 0.0007(5) -0.0043(5)
Si2 0.0449(8) 0.0322(7) 0.0210(6) 0.0018(5) 0.0034(6) 0.0053(6)
O 0.0189(15) 0.0339(17) 0.0413(18) -0.0028(14) -0.0008(13) 0.0048(13)
N1 0.0238(18) 0.0213(18) 0.0210(18) 0.0017(14) 0.0051(15) -0.0041(14)
N2 0.0221(17) 0.0228(19) 0.0215(17) -0.0014(14) 0.0053(14) -0.0018(14)
C1 0.038(3) 0.032(3) 0.019(2) -0.0012(18) 0.0020(19) -0.012(2)
C2 0.046(3) 0.030(3) 0.027(2) -0.0045(19) 0.013(2) -0.009(2)
C3 0.022(2) 0.019(2) 0.019(2) -0.0034(17) -0.0007(17) -0.0045(17)
C4 0.023(2) 0.022(2) 0.023(2) 0.0002(17) 0.0013(18) -0.0024(17)
C5 0.031(2) 0.032(3) 0.027(2) 0.0020(19) 0.007(2) -0.005(2)
C6 0.045(3) 0.028(2) 0.026(2) 0.0076(19) 0.001(2) -0.001(2)
C7 0.030(2) 0.025(2) 0.032(2) 0.0029(19) -0.002(2) 0.0048(19)
C8 0.027(2) 0.023(2) 0.027(2) -0.0052(18) 0.0026(19) -0.0007(18)
C9 0.022(2) 0.036(3) 0.032(2) 0.005(2) 0.0044(19) -0.0035(19)
C10 0.073(4) 0.106(5) 0.054(4) 0.016(4) 0.018(3) 0.055(4)
C11 0.049(4) 0.087(5) 0.064(4) 0.000(3) -0.019(3) 0.005(3)
C12 0.022(2) 0.036(3) 0.040(3) 0.001(2) 0.004(2) 0.003(2)
C13 0.043(3) 0.064(4) 0.063(4) -0.021(3) 0.018(3) -0.004(3)
C14 0.029(3) 0.089(5) 0.064(4) -0.020(3) 0.003(3) -0.008(3)
C15 0.026(2) 0.023(2) 0.022(2) -0.0040(18) 0.0105(18) 0.0012(18)
C16 0.032(2) 0.036(3) 0.024(2) 0.0044(19) 0.011(2) 0.005(2)
C17 0.041(3) 0.045(3) 0.029(3) 0.010(2) 0.012(2) 0.005(2)
C18 0.039(3) 0.043(3) 0.036(3) 0.002(2) 0.020(2) -0.009(2)
C19 0.023(2) 0.043(3) 0.035(3) -0.004(2) 0.009(2) -0.002(2)
C20 0.025(2) 0.028(2) 0.026(2) -0.0053(19) 0.0048(18) 0.000(2)
C21 0.036(3) 0.075(4) 0.039(3) 0.031(3) 0.015(2) 0.020(3)
C22 0.049(4) 0.074(5) 0.091(5) -0.009(4) -0.025(3) 0.005(3)
C23 0.059(4) 0.091(5) 0.061(4) -0.010(4) -0.002(3) 0.039(4)
C24 0.025(2) 0.037(3) 0.037(3) 0.004(2) 0.002(2) 0.004(2)
C25 0.044(3) 0.068(4) 0.038(3) 0.005(3) -0.005(2) 0.001(3)
C26 0.059(4) 0.050(4) 0.074(4) 0.010(3) 0.006(3) 0.024(3)
C27 0.028(2) 0.027(2) 0.020(2) -0.0034(18) -0.0024(18) 0.0025(19)
C28 0.053(3) 0.030(3) 0.037(3) -0.003(2) 0.007(2) -0.002(2)
C29 0.040(3) 0.026(2) 0.032(3) -0.0005(19) 0.008(2) -0.014(2)
C30 0.036(3) 0.056(3) 0.048(3) -0.003(3) -0.007(2) -0.014(3)
C31 0.075(4) 0.039(3) 0.029(3) 0.006(2) 0.012(3) 0.000(3)
C32 0.060(4) 0.069(4) 0.056(4) 0.019(3) 0.029(3) 0.013(3)
C33 0.087(4) 0.048(3) 0.021(3) -0.002(2) -0.004(3) 0.002(3)
C34 0.027(3) 0.073(4) 0.029(3) -0.004(2) -0.007(2) 0.008(2)
C35 0.022(2) 0.061(4) 0.047(3) 0.009(3) -0.001(2) 0.001(2)
C36 0.041(3) 0.109(5) 0.051(4) -0.014(3) 0.006(3) 0.025(3)
C37 0.052(4) 0.082(5) 0.097(5) -0.051(4) 0.003(4) 0.022(3)

loop_
_atom_type_symbol
_atom_type_description
_atom_type_scat_dispersion_real
_atom_type_scat_dispersion_imag
_atom_type_scat_source
C C 0.0033 0.0016 'International Tables Vol C Tables 4.2.6.8 and 6.1.1.4'
H H 0 0 'International Tables Vol C Tables 4.2.6.8 and 6.1.1.4'
N N 0.0061 0.0033 'International Tables Vol C Tables 4.2.6.8 and 6.1.1.4'
O O 0.0106 0.006 'International Tables Vol C Tables 4.2.6.8 and 6.1.1.4'
Si Si 0.0817 0.0704 'International Tables Vol C Tables 4.2.6.8 and 6.1.1.4'
Y Y -2.7962 3.5667 'International Tables Vol C Tables 4.2.6.8 and 6.1.1.4'

loop_
_geom_angle_atom_site_label_1
_geom_angle_atom_site_label_2
_geom_angle_atom_site_label_3
_geom_angle
_geom_angle_site_symmetry_1
_geom_angle_site_symmetry_3
_geom_angle_publ_flag
N1 Y N2 80.32(12) . . ?
N1 Y O 104.78(11) . . ?
N2 Y O 108.31(11) . . ?
N1 Y C27 117.26(13) . . ?
N2 Y C27 127.08(13) . . ?
O Y C27 113.29(12) . . ?
C27 Si1 C28 114.0(2) . . ?
C27 Si1 C30 113.8(2) . . ?
C28 Si1 C30 107.2(2) . . ?
C27 Si1 C29 109.01(18) . . ?
C28 Si1 C29 105.1(2) . . ?
C30 Si1 C29 107.2(2) . . ?
C27 Si2 C31 111.8(2) . . ?
C27 Si2 C32 112.2(2) . . ?
C31 Si2 C32 106.7(3) . . ?
C27 Si2 C33 113.7(2) . . ?
C31 Si2 C33 105.1(2) . . ?
C32 Si2 C33 106.8(3) . . ?
C37 O C34 107.6(4) . . ?
C37 O Y 127.1(3) . . ?
C34 O Y 124.4(3) . . ?
C3 N1 C1 116.9(3) . . ?
C3 N1 Y 134.0(2) . . ?
C1 N1 Y 109.0(2) . . ?
C15 N2 C2 111.7(3) . . ?
C15 N2 Y 135.5(2) . . ?
C2 N2 Y 111.8(2) . . ?
N1 C1 C2 112.7(3) . . ?
N2 C2 C1 112.9(3) . . ?
C8 C3 C4 118.8(4) . . ?
C8 C3 N1 121.1(3) . . ?
C4 C3 N1 120.1(3) . . ?
C5 C4 C3 119.2(4) . . ?
C5 C4 C9 120.5(4) . . ?
C3 C4 C9 120.3(3) . . ?
C6 C5 C4 121.8(4) . . ?
C5 C6 C7 119.0(4) . . ?
C8 C7 C6 121.5(4) . . ?
C7 C8 C3 119.7(4) . . ?
C7 C8 C12 119.5(4) . . ?
C3 C8 C12 120.8(4) . . ?
C10 C9 C4 114.5(4) . . ?
C10 C9 C11 110.4(4) . . ?
C4 C9 C11 109.9(4) . . ?
C13 C12 C8 112.1(4) . . ?
C13 C12 C14 110.1(4) . . ?
C8 C12 C14 112.5(4) . . ?
C20 C15 C16 118.8(4) . . ?
C20 C15 N2 121.0(4) . . ?
C16 C15 N2 120.2(3) . . ?
C17 C16 C15 119.6(4) . . ?
C17 C16 C21 119.5(4) . . ?
C15 C16 C21 120.9(4) . . ?
C16 C17 C18 121.6(4) . . ?
C19 C18 C17 118.6(4) . . ?
C18 C19 C20 122.3(4) . . ?
C19 C20 C15 119.1(4) . . ?
C19 C20 C24 119.5(4) . . ?
C15 C20 C24 121.4(4) . . ?
C23 C21 C22 110.5(4) . . ?
C23 C21 C16 111.9(5) . . ?
C22 C21 C16 111.5(4) . . ?
C20 C24 C25 111.7(4) . . ?
C20 C24 C26 111.1(4) . . ?
C25 C24 C26 110.8(4) . . ?
Si1 C27 Si2 118.6(2) . . ?
Si1 C27 Y 101.75(17) . . ?
Si2 C27 Y 124.4(2) . . ?
O C34 C35 104.4(4) . . ?
C34 C35 C36 104.1(4) . . ?
C37 C36 C35 106.0(4) . . ?
O C37 C36 108.9(5) . . ?
C38 C39 C40 111.2(14) . . ?
C39 C40 C41 108.3(10) . . ?
C42 C41 C40 108.5(12) . . ?

loop_
_geom_bond_atom_site_label_1
_geom_bond_atom_site_label_2
_geom_bond_distance
_geom_bond_site_symmetry_2
_geom_bond_publ_flag
Y N1 2.149(3) . ?
Y N2 2.180(3) . ?
Y O 2.327(3) . ?
Y C27 2.434(4) . ?
Si1 C27 1.835(4) . ?
Si1 C28 1.865(5) . ?
Si1 C30 1.866(5) . ?
Si1 C29 1.900(4) . ?
Si2 C27 1.837(4) . ?
Si2 C31 1.871(5) . ?
Si2 C32 1.872(5) . ?
Si2 C33 1.886(5) . ?
O C37 1.442(6) . ?
O C34 1.457(5) . ?
N1 C3 1.422(5) . ?
N1 C1 1.471(5) . ?
N2 C15 1.426(5) . ?
N2 C2 1.467(5) . ?
C1 C2 1.514(6) . ?
C3 C8 1.413(6) . ?
C3 C4 1.414(5) . ?
C4 C5 1.398(6) . ?
C4 C9 1.517(6) . ?
C5 C6 1.370(6) . ?
C6 C7 1.387(6) . ?
C7 C8 1.385(6) . ?
C8 C12 1.529(6) . ?
C9 C10 1.515(6) . ?
C9 C11 1.530(7) . ?
C12 C13 1.511(6) . ?
C12 C14 1.532(6) . ?
C15 C20 1.411(5) . ?
C15 C16 1.418(6) . ?
C16 C17 1.381(6) . ?
C16 C21 1.531(6) . ?
C17 C18 1.387(6) . ?
C18 C19 1.374(6) . ?
C19 C20 1.389(6) . ?
C20 C24 1.520(6) . ?
C21 C23 1.511(8) . ?
C21 C22 1.528(8) . ?
C24 C25 1.526(7) . ?
C24 C26 1.534(7) . ?
C34 C35 1.502(6) . ?
C35 C36 1.502(7) . ?
C36 C37 1.449(7) . ?
C38 C39 1.476(15) . ?
C39 C40 1.486(15) . ?
C40 C41 1.587(15) . ?
C41 C42 1.522(16) . ?
